data_4115868
loop_
_publ_author_name
'Chuan He'
'Stephen J. Lippard'

_publ_section_title
;
 Modeling Carboxylate-Bridged Dinuclear Active Sites in Metalloenzymes
 Using a Novel Naphthyridine-Based Dinucleating Ligand
;
_journal_name_full 'Journal of the American Chemical Society'
_journal_page_first 184
_journal_page_last 185
_journal_paper_doi 10.1021/ja993125g
_journal_volume 122
_journal_year 2000
_chemical_formula_sum 'C31 H44 Cl2 N6 Ni2 O15'
_chemical_formula_weight 929.04
_chemical_name_common '[Ni2(OAc)2(BPAN)(CH3OH)](ClO4)2 (3'.CH3OH).'
_chemical_name_systematic
; 
 ? 
;
_space_group_IT_number 15
_symmetry_cell_setting monoclinic
_symmetry_space_group_name_Hall '-I 2ya'
_symmetry_space_group_name_H-M 'I 1 2/a 1'
_atom_sites_solution_hydrogens geom
_atom_sites_solution_primary direct
_atom_sites_solution_secondary difmap
_audit_creation_method SHELXL-97
_cell_angle_alpha 90.00
_cell_angle_beta 91.7230(10)
_cell_angle_gamma 90.00
_cell_formula_units_Z 8
_cell_length_a 20.6472(5)
_cell_length_b 13.1795(2)
_cell_length_c 28.9832(10)
_cell_measurement_temperature 188(2)
_cell_volume 7883.3(4)
_computing_cell_refinement 'Bruker SMART'
_computing_data_collection 'Bruker SMART'
_computing_data_reduction 'Bruker SHELXTL'
_computing_molecular_graphics 'Bruker SHELXTL'
_computing_publication_material 'Bruker SHELXTL'
_computing_structure_refinement 'SHELXL-97 (Sheldrick, 1997)'
_computing_structure_solution 'SHELXS-97 (Sheldrick, 1990)'
_diffrn_ambient_temperature 188(2)
_diffrn_measured_fraction_theta_full 0.941
_diffrn_measured_fraction_theta_max 0.941
_diffrn_measurement_device_type 'CCD area detector'
_diffrn_measurement_method 'phi and omega scans'
_diffrn_radiation_monochromator graphite
_diffrn_radiation_source 'fine-focus sealed tube'
_diffrn_radiation_type MoK\a
_diffrn_radiation_wavelength 0.71073
_diffrn_reflns_av_R_equivalents 0.0295
_diffrn_reflns_av_sigmaI/netI 0.0400
_diffrn_reflns_limit_h_max 19
_diffrn_reflns_limit_h_min -27
_diffrn_reflns_limit_k_max 17
_diffrn_reflns_limit_k_min -14
_diffrn_reflns_limit_l_max 38
_diffrn_reflns_limit_l_min -26
_diffrn_reflns_number 24605
_diffrn_reflns_theta_full 28.26
_diffrn_reflns_theta_max 28.26
_diffrn_reflns_theta_min 1.70
_exptl_absorpt_coefficient_mu 1.166
_exptl_absorpt_correction_type none
_exptl_crystal_colour Green
_exptl_crystal_density_diffrn 1.566
_exptl_crystal_description Block
_exptl_crystal_F_000 3856
_exptl_crystal_size_max 0.2
_exptl_crystal_size_mid 0.3
_exptl_crystal_size_min 0.3
_refine_diff_density_max 1.028
_refine_diff_density_min -0.767
_refine_diff_density_rms 0.079
_refine_ls_extinction_method none
_refine_ls_goodness_of_fit_ref 1.105
_refine_ls_hydrogen_treatment mixed
_refine_ls_matrix_type full
_refine_ls_number_parameters 505
_refine_ls_number_reflns 9202
_refine_ls_number_restraints 0
_refine_ls_restrained_S_all 1.105
_refine_ls_R_factor_all 0.0726
_refine_ls_R_factor_gt 0.0472
_refine_ls_shift/su_max 0.013
_refine_ls_shift/su_mean 0.001
_refine_ls_structure_factor_coef Fsqd
_refine_ls_weighting_details 'calc w=1/[\s^2^(Fo^2^)+(0.1000P)^2^+0.0000P] where P=(Fo^2^+2Fc^2^)/3'
_refine_ls_weighting_scheme calc
_refine_ls_wR_factor_gt 0.1463
_refine_ls_wR_factor_ref 0.1598
_reflns_number_gt 6643
_reflns_number_total 9202
_reflns_threshold_expression >2sigma(I)
_cod_data_source_file ja993125g_3.cif
_cod_data_source_block '[Ni2(OAc)2(BPAN)(CH3OH)](ClO4)2'
_cod_database_code 4115868

loop_
_symmetry_equiv_pos_as_xyz
'x, y, z'
'-x+1/2, y, -z'
'x+1/2, y+1/2, z+1/2'
'-x+1, y+1/2, -z+1/2'
'-x, -y, -z'
'x-1/2, -y, z'
'-x+1/2, -y+1/2, -z+1/2'
'x, -y+1/2, z+1/2'

loop_
_atom_site_label
_atom_site_type_symbol
_atom_site_fract_x
_atom_site_fract_y
_atom_site_fract_z
_atom_site_U_iso_or_equiv
_atom_site_adp_type
_atom_site_occupancy
_atom_site_symmetry_multiplicity
_atom_site_calc_flag
_atom_site_refinement_flags
Ni1 Ni 0.112133(19) 0.71969(3) 0.099213(14) 0.03270(13) Uani 1 1 d .
Ni2 Ni 0.168358(18) 0.48223(3) 0.122125(14) 0.03099(12) Uani 1 1 d .
N1 N 0.15314(13) 0.7225(2) 0.17097(10) 0.0361(6) Uani 1 1 d .
N2 N 0.17039(13) 0.5499(2) 0.18907(9) 0.0356(6) Uani 1 1 d .
N3 N 0.14668(15) 0.8651(2) 0.10331(11) 0.0431(7) Uani 1 1 d .
N4 N 0.06966(13) 0.7377(2) 0.03258(10) 0.0367(6) Uani 1 1 d .
N5 N 0.22261(13) 0.3769(2) 0.15789(10) 0.0361(6) Uani 1 1 d .
N6 N 0.16470(12) 0.39865(19) 0.06151(9) 0.0325(6) Uani 1 1 d .
C1 C 0.15444(16) 0.8178(3) 0.18560(13) 0.0412(8) Uani 1 1 d .
C2 C 0.16318(18) 0.8468(3) 0.23219(14) 0.0479(9) Uani 1 1 d .
H2A H 0.1652 0.9166 0.2404 0.058 Uiso 1 1 calc R
C3 C 0.16864(19) 0.7749(3) 0.26489(14) 0.0530(10) Uani 1 1 d .
H3A H 0.1722 0.7933 0.2966 0.064 Uiso 1 1 calc R
C4 C 0.17775(18) 0.5917(3) 0.28349(13) 0.0494(9) Uani 1 1 d .
H4A H 0.1798 0.6053 0.3157 0.059 Uiso 1 1 calc R
C5 C 0.18317(18) 0.4954(3) 0.26804(12) 0.0466(9) Uani 1 1 d .
H5A H 0.1884 0.4407 0.2892 0.056 Uiso 1 1 calc R
C6 C 0.18096(16) 0.4776(3) 0.22053(12) 0.0393(7) Uani 1 1 d .
C7 C 0.16386(15) 0.6482(3) 0.20405(11) 0.0367(7) Uani 1 1 d .
C8 C 0.16909(17) 0.6715(3) 0.25182(12) 0.0437(8) Uani 1 1 d .
C9 C 0.1426(2) 0.9016(3) 0.15071(13) 0.0476(9) Uani 1 1 d .
H9A H 0.0991 0.9311 0.1551 0.057 Uiso 1 1 calc R
H9B H 0.1750 0.9561 0.1561 0.057 Uiso 1 1 calc R
C10 C 0.1173(2) 0.9379(3) 0.07010(14) 0.0521(9) Uani 1 1 d .
H10A H 0.1383 1.0050 0.0741 0.062 Uiso 1 1 calc R
H10B H 0.0706 0.9458 0.0763 0.062 Uiso 1 1 calc R
C11 C 0.1250(2) 0.9019(3) 0.02131(14) 0.0538(10) Uani 1 1 d .
H11A H 0.1197 0.9609 0.0004 0.065 Uiso 1 1 calc R
H11B H 0.1698 0.8764 0.0183 0.065 Uiso 1 1 calc R
C12 C 0.07887(17) 0.8201(3) 0.00516(12) 0.0427(8) Uani 1 1 d .
C13 C 0.04721(19) 0.8288(3) -0.03719(14) 0.0524(9) Uani 1 1 d .
H13A H 0.0531 0.8879 -0.0553 0.063 Uiso 1 1 calc R
C14 C 0.00651(19) 0.7516(4) -0.05362(14) 0.0549(10) Uani 1 1 d .
H14A H -0.0150 0.7567 -0.0830 0.066 Uiso 1 1 calc R
C15 C -0.00161(17) 0.6675(3) -0.02596(13) 0.0472(9) Uani 1 1 d .
H15A H -0.0289 0.6131 -0.0357 0.057 Uiso 1 1 calc R
C16 C 0.03099(16) 0.6646(3) 0.01620(12) 0.0404(8) Uani 1 1 d .
H16A H 0.0255 0.6062 0.0349 0.048 Uiso 1 1 calc R
C17 C 0.19172(17) 0.3711(3) 0.20272(12) 0.0400(7) Uani 1 1 d .
H17A H 0.2198 0.3328 0.2249 0.048 Uiso 1 1 calc R
H17B H 0.1497 0.3351 0.1993 0.048 Uiso 1 1 calc R
C18 C 0.22944(17) 0.2742(2) 0.13701(12) 0.0412(8) Uani 1 1 d .
H18A H 0.2364 0.2237 0.1619 0.049 Uiso 1 1 calc R
H18B H 0.2680 0.2735 0.1175 0.049 Uiso 1 1 calc R
C19 C 0.17031(17) 0.2442(3) 0.10790(12) 0.0406(8) Uani 1 1 d .
H19A H 0.1709 0.1699 0.1031 0.049 Uiso 1 1 calc R
H19B H 0.1309 0.2610 0.1250 0.049 Uiso 1 1 calc R
C20 C 0.16673(15) 0.2962(2) 0.06148(12) 0.0361(7) Uani 1 1 d .
C21 C 0.16716(16) 0.2424(2) 0.02060(12) 0.0387(7) Uani 1 1 d .
H21A H 0.1686 0.1703 0.0211 0.046 Uiso 1 1 calc R
C22 C 0.16548(16) 0.2936(3) -0.02101(13) 0.0420(8) Uani 1 1 d .
H22A H 0.1656 0.2571 -0.0493 0.050 Uiso 1 1 calc R
C23 C 0.16365(16) 0.3978(3) -0.02117(12) 0.0421(8) Uani 1 1 d .
H23A H 0.1623 0.4348 -0.0493 0.051 Uiso 1 1 calc R
C24 C 0.16381(16) 0.4467(3) 0.02055(12) 0.0369(7) Uani 1 1 d .
H24A H 0.1632 0.5188 0.0205 0.044 Uiso 1 1 calc R
C25 C 0.04859(16) 0.5051(2) 0.12256(12) 0.0363(7) Uani 1 1 d .
C26 C -0.02288(17) 0.5259(3) 0.12429(15) 0.0520(9) Uani 1 1 d .
H26A H -0.0470 0.4678 0.1115 0.078 Uiso 1 1 calc R
H26B H -0.0334 0.5867 0.1061 0.078 Uiso 1 1 calc R
H26C H -0.0348 0.5366 0.1564 0.078 Uiso 1 1 calc R
C27 C 0.24782(15) 0.6360(2) 0.07970(12) 0.0356(7) Uani 1 1 d .
C28 C 0.31147(17) 0.6748(3) 0.06171(15) 0.0497(9) Uani 1 1 d .
H28A H 0.3467 0.6294 0.0719 0.075 Uiso 1 1 calc R
H28B H 0.3198 0.7432 0.0737 0.075 Uiso 1 1 calc R
H28C H 0.3090 0.6767 0.0279 0.075 Uiso 1 1 calc R
C29 C -0.0325(2) 0.8101(4) 0.11129(16) 0.0665(12) Uani 1 1 d .
H29A H -0.0640 0.8186 0.1356 0.100 Uiso 1 1 calc R
H29B H -0.0514 0.7677 0.0866 0.100 Uiso 1 1 calc R
H29C H -0.0213 0.8767 0.0988 0.100 Uiso 1 1 calc R
O1 O 0.08690(10) 0.56868(16) 0.10297(7) 0.0339(5) Uani 1 1 d .
O2 O 0.07275(11) 0.42622(18) 0.13933(8) 0.0395(5) Uani 1 1 d .
O3 O 0.24811(10) 0.55592(17) 0.10313(8) 0.0377(5) Uani 1 1 d .
O4 O 0.19770(11) 0.68789(17) 0.06903(8) 0.0379(5) Uani 1 1 d .
O5 O 0.02423(12) 0.76259(19) 0.12999(9) 0.0456(6) Uani 1 1 d .
Cl1 Cl 0.30473(5) 0.01232(6) 0.08974(3) 0.0434(2) Uani 1 1 d .
O1S O 0.2661(3) 0.0492(4) 0.05108(18) 0.0910(15) Uiso 0.75 1 d P
O1SB O 0.3206(8) 0.0906(12) 0.0626(5) 0.086(4) Uiso 0.25 1 d P
O2S O 0.3003(2) -0.0914(4) 0.09496(17) 0.0768(12) Uiso 0.75 1 d P
O2SB O 0.2753(6) -0.0774(10) 0.0686(5) 0.064(3) Uiso 0.25 1 d P
O3S O 0.3699(3) 0.0388(5) 0.0772(2) 0.0994(17) Uiso 0.75 1 d P
O3SB O 0.3678(9) -0.0191(14) 0.1096(7) 0.103(5) Uiso 0.25 1 d P
O4S O 0.2786(4) 0.0602(5) 0.1280(2) 0.0552(16) Uiso 0.50 1 d P
O4SB O 0.3131(7) 0.0798(10) 0.1300(4) 0.064(3) Uiso 0.25 1 d P
O4SC O 0.2569(5) 0.0333(8) 0.1295(3) 0.033(2) Uiso 0.25 1 d P
Cl2 Cl 0.37091(4) 0.37260(6) 0.23228(3) 0.0452(2) Uani 1 1 d .
O5S O 0.34828(14) 0.4516(2) 0.20174(10) 0.0568(7) Uani 1 1 d .
O6S O 0.35861(15) 0.2750(2) 0.21223(10) 0.0583(7) Uani 1 1 d .
O7S O 0.44004(15) 0.3862(2) 0.23938(13) 0.0747(9) Uani 1 1 d .
O8S O 0.33958(19) 0.3802(2) 0.27564(11) 0.0768(10) Uani 1 1 d .
O9S O 0.01449(14) 0.7797(2) 0.22020(11) 0.0628(8) Uani 1 1 d .
C1S C -0.0080(3) 0.8719(4) 0.2413(2) 0.0901(18) Uani 1 1 d .
O10S O 0.46651(19) 0.3941(3) 0.34756(13) 0.0927(12) Uani 1 1 d .
C2S C 0.5289(3) 0.3687(7) 0.3336(2) 0.113(3) Uani 1 1 d .

loop_
_atom_site_aniso_label
_atom_site_aniso_U_11
_atom_site_aniso_U_22
_atom_site_aniso_U_33
_atom_site_aniso_U_23
_atom_site_aniso_U_13
_atom_site_aniso_U_12
Ni1 0.0300(2) 0.0304(2) 0.0377(2) -0.00303(16) 0.00055(16) 0.00180(15)
Ni2 0.0271(2) 0.0314(2) 0.0344(2) 0.00235(16) 0.00098(16) -0.00022(15)
N1 0.0290(13) 0.0382(15) 0.0412(15) -0.0077(12) -0.0003(11) 0.0015(11)
N2 0.0302(14) 0.0407(15) 0.0359(14) -0.0009(12) 0.0011(11) -0.0004(11)
N3 0.0487(18) 0.0316(14) 0.0490(17) -0.0056(12) -0.0008(13) 0.0011(12)
N4 0.0335(14) 0.0363(14) 0.0404(15) 0.0012(12) 0.0030(12) 0.0025(11)
N5 0.0337(14) 0.0341(14) 0.0403(15) 0.0052(11) -0.0005(11) 0.0028(11)
N6 0.0281(13) 0.0305(13) 0.0388(15) 0.0025(11) 0.0009(11) -0.0002(10)
C1 0.0294(16) 0.0423(18) 0.052(2) -0.0101(16) -0.0017(14) 0.0023(14)
C2 0.042(2) 0.048(2) 0.053(2) -0.0180(17) -0.0059(16) 0.0055(16)
C3 0.043(2) 0.071(3) 0.045(2) -0.0227(19) 0.0005(16) 0.0000(18)
C4 0.0390(19) 0.077(3) 0.0322(18) -0.0036(18) 0.0002(14) 0.0035(18)
C5 0.041(2) 0.063(2) 0.0360(19) 0.0070(16) 0.0015(15) 0.0006(16)
C6 0.0309(17) 0.0468(19) 0.0401(18) 0.0017(15) 0.0021(14) -0.0003(14)
C7 0.0245(15) 0.0472(19) 0.0385(17) -0.0043(14) 0.0006(13) 0.0007(13)
C8 0.0329(17) 0.060(2) 0.0385(18) -0.0085(16) 0.0008(14) 0.0019(15)
C9 0.053(2) 0.0346(18) 0.054(2) -0.0131(16) -0.0052(17) -0.0004(16)
C10 0.066(3) 0.0320(18) 0.058(2) -0.0028(16) 0.0010(19) -0.0014(17)
C11 0.065(3) 0.042(2) 0.054(2) 0.0059(17) 0.0029(19) -0.0079(18)
C12 0.0414(19) 0.0434(19) 0.044(2) 0.0007(15) 0.0047(15) 0.0058(15)
C13 0.049(2) 0.056(2) 0.052(2) 0.0140(18) 0.0027(18) 0.0029(18)
C14 0.039(2) 0.079(3) 0.046(2) 0.012(2) -0.0050(16) -0.0006(19)
C15 0.0345(19) 0.059(2) 0.048(2) 0.0025(17) -0.0036(15) -0.0068(16)
C16 0.0345(17) 0.0433(19) 0.0432(19) 0.0027(15) -0.0007(14) 0.0005(14)
C17 0.0412(19) 0.0419(18) 0.0371(18) 0.0080(14) 0.0017(14) 0.0026(14)
C18 0.045(2) 0.0367(18) 0.0419(19) 0.0034(14) -0.0016(15) 0.0071(14)
C19 0.0445(19) 0.0309(16) 0.0464(19) 0.0058(14) 0.0015(15) -0.0025(14)
C20 0.0277(15) 0.0333(16) 0.0473(19) 0.0015(14) 0.0005(13) -0.0047(12)
C21 0.0346(17) 0.0324(16) 0.049(2) -0.0007(14) 0.0018(14) 0.0016(13)
C22 0.0356(18) 0.0453(19) 0.045(2) -0.0068(15) 0.0028(14) 0.0005(14)
C23 0.0372(18) 0.049(2) 0.0400(19) 0.0046(15) 0.0005(14) -0.0046(15)
C24 0.0326(16) 0.0369(17) 0.0414(18) 0.0021(14) 0.0028(13) -0.0053(13)
C25 0.0299(16) 0.0403(18) 0.0387(18) -0.0027(14) 0.0008(13) -0.0043(13)
C26 0.0314(18) 0.063(2) 0.062(3) -0.0006(19) 0.0067(17) -0.0044(16)
C27 0.0310(16) 0.0341(16) 0.0419(18) -0.0081(14) 0.0039(13) -0.0015(13)
C28 0.0370(19) 0.0394(19) 0.074(3) -0.0006(18) 0.0147(18) -0.0040(15)
C29 0.045(2) 0.086(3) 0.068(3) 0.005(2) 0.006(2) 0.029(2)
O1 0.0295(11) 0.0356(12) 0.0367(12) 0.0010(9) 0.0021(9) 0.0001(9)
O2 0.0349(12) 0.0394(13) 0.0443(13) 0.0051(10) 0.0027(10) -0.0034(10)
O3 0.0291(11) 0.0383(12) 0.0457(13) 0.0030(10) 0.0015(9) -0.0015(9)
O4 0.0332(12) 0.0364(12) 0.0445(13) 0.0021(10) 0.0065(10) -0.0005(9)
O5 0.0337(13) 0.0512(15) 0.0519(15) -0.0059(12) 0.0004(11) 0.0119(11)
Cl1 0.0520(5) 0.0377(4) 0.0404(5) -0.0041(3) -0.0004(4) 0.0024(4)
Cl2 0.0438(5) 0.0420(5) 0.0495(5) -0.0033(4) -0.0021(4) 0.0000(4)
O5S 0.0598(18) 0.0510(15) 0.0589(17) 0.0029(13) -0.0126(14) -0.0026(13)
O6S 0.0601(18) 0.0433(15) 0.0714(19) -0.0129(13) -0.0008(14) -0.0012(12)
O7S 0.0486(18) 0.067(2) 0.107(3) -0.0025(18) -0.0243(17) -0.0018(15)
O8S 0.109(3) 0.066(2) 0.0566(18) -0.0044(15) 0.0316(18) -0.0028(19)
O9S 0.0473(16) 0.077(2) 0.0645(19) -0.0178(15) 0.0097(13) -0.0100(14)
C1S 0.079(4) 0.081(4) 0.112(5) -0.039(3) 0.029(3) -0.013(3)
O10S 0.082(3) 0.126(3) 0.071(2) 0.005(2) 0.0143(19) 0.011(2)
C2S 0.072(4) 0.205(8) 0.064(3) 0.003(4) 0.014(3) 0.026(4)

loop_
_atom_type_symbol
_atom_type_description
_atom_type_scat_dispersion_real
_atom_type_scat_dispersion_imag
_atom_type_scat_source
C C 0.0033 0.0016 'International Tables Vol C Tables 4.2.6.8 and 6.1.1.4'
H H 0.0000 0.0000 'International Tables Vol C Tables 4.2.6.8 and 6.1.1.4'
N N 0.0061 0.0033 'International Tables Vol C Tables 4.2.6.8 and 6.1.1.4'
O O 0.0106 0.0060 'International Tables Vol C Tables 4.2.6.8 and 6.1.1.4'
Cl Cl 0.1484 0.1585 'International Tables Vol C Tables 4.2.6.8 and 6.1.1.4'
Ni Ni 0.3393 1.1124 'International Tables Vol C Tables 4.2.6.8 and 6.1.1.4'

loop_
_geom_angle_atom_site_label_1
_geom_angle_atom_site_label_2
_geom_angle_atom_site_label_3
_geom_angle
O4 Ni1 N3 84.97(11)
O4 Ni1 O1 92.75(9)
N3 Ni1 O1 171.56(11)
O4 Ni1 N4 88.40(10)
N3 Ni1 N4 94.71(11)
O1 Ni1 N4 93.35(9)
O4 Ni1 O5 176.41(10)
N3 Ni1 O5 91.55(11)
O1 Ni1 O5 90.82(9)
N4 Ni1 O5 91.01(10)
O4 Ni1 N1 95.42(10)
N3 Ni1 N1 78.92(11)
O1 Ni1 N1 93.23(9)
N4 Ni1 N1 172.22(10)
O5 Ni1 N1 84.77(10)
O3 Ni2 N5 91.50(10)
O3 Ni2 N6 91.95(10)
N5 Ni2 N6 94.27(10)
O3 Ni2 O1 108.90(9)
N5 Ni2 O1 158.00(10)
N6 Ni2 O1 93.21(9)
O3 Ni2 N2 93.07(10)
N5 Ni2 N2 80.05(11)
N6 Ni2 N2 172.50(10)
O1 Ni2 N2 90.43(9)
O3 Ni2 O2 170.02(9)
N5 Ni2 O2 98.06(10)
N6 Ni2 O2 90.22(10)
O1 Ni2 O2 61.24(9)
N2 Ni2 O2 85.79(10)
O3 Ni2 C25 140.09(10)
N5 Ni2 C25 127.43(11)
N6 Ni2 C25 93.30(10)
O1 Ni2 C25 31.31(10)
N2 Ni2 C25 86.41(10)
O2 Ni2 C25 29.98(9)
C1 N1 C7 116.6(3)
C1 N1 Ni1 108.6(2)
C7 N1 Ni1 133.2(2)
C6 N2 C7 118.3(3)
C6 N2 Ni2 108.8(2)
C7 N2 Ni2 132.9(2)
C9 N3 C10 111.4(3)
C9 N3 Ni1 109.5(2)
C10 N3 Ni1 115.8(2)
C16 N4 C12 117.5(3)
C16 N4 Ni1 118.2(2)
C12 N4 Ni1 124.2(2)
C17 N5 C18 111.1(3)
C17 N5 Ni2 103.8(2)
C18 N5 Ni2 117.9(2)
C24 N6 C20 118.0(3)
C24 N6 Ni2 119.8(2)
C20 N6 Ni2 122.1(2)
N1 C1 C2 124.3(4)
N1 C1 C9 118.5(3)
C2 C1 C9 117.1(3)
C3 C2 C1 119.3(3)
C2 C3 C8 119.5(3)
C5 C4 C8 119.8(3)
C4 C5 C6 118.9(4)
N2 C6 C5 123.7(3)
N2 C6 C17 116.9(3)
C5 C6 C17 119.4(3)
N2 C7 N1 117.6(3)
N2 C7 C8 120.5(3)
N1 C7 C8 121.9(3)
C4 C8 C3 123.3(3)
C4 C8 C7 118.7(3)
C3 C8 C7 118.0(4)
N3 C9 C1 112.0(3)
N3 C10 C11 110.8(3)
C12 C11 C10 115.8(3)
N4 C12 C13 121.0(3)
N4 C12 C11 119.2(3)
C13 C12 C11 119.8(3)
C12 C13 C14 120.5(4)
C15 C14 C13 118.0(3)
C16 C15 C14 118.2(4)
N4 C16 C15 124.6(3)
N5 C17 C6 109.0(3)
N5 C18 C19 112.2(3)
C20 C19 C18 113.2(3)
N6 C20 C21 121.0(3)
N6 C20 C19 117.0(3)
C21 C20 C19 122.0(3)
C20 C21 C22 119.8(3)
C23 C22 C21 119.5(3)
C24 C23 C22 117.9(3)
N6 C24 C23 123.9(3)
O2 C25 O1 117.9(3)
O2 C25 C26 121.4(3)
O1 C25 C26 120.6(3)
O2 C25 Ni2 61.00(17)
O1 C25 Ni2 57.10(16)
C26 C25 Ni2 176.1(3)
O3 C27 O4 125.1(3)
O3 C27 C28 118.6(3)
O4 C27 C28 116.3(3)
C25 O1 Ni1 143.8(2)
C25 O1 Ni2 91.59(19)
Ni1 O1 Ni2 109.71(10)
C25 O2 Ni2 89.02(19)
C27 O3 Ni2 124.5(2)
C27 O4 Ni1 135.7(2)
C29 O5 Ni1 131.5(2)
O1SB Cl1 O2S 147.5(7)
O1SB Cl1 O4S 103.0(7)
O2S Cl1 O4S 109.4(4)
O1SB Cl1 O1S 54.8(7)
O2S Cl1 O1S 112.5(3)
O4S Cl1 O1S 104.3(4)
O1SB Cl1 O3S 54.8(7)
O2S Cl1 O3S 109.4(3)
O4S Cl1 O3S 118.3(4)
O1S Cl1 O3S 102.8(3)
O1SB Cl1 O2SB 118.9(9)
O2S Cl1 O2SB 38.0(5)
O4S Cl1 O2SB 122.3(6)
O1S Cl1 O2SB 74.5(6)
O3S Cl1 O2SB 118.1(6)
O1SB Cl1 O3SB 102.6(10)
O2S Cl1 O3SB 74.9(7)
O4S Cl1 O3SB 100.1(8)
O1S Cl1 O3SB 149.8(8)
O3S Cl1 O3SB 49.1(7)
O2SB Cl1 O3SB 106.9(9)
O1SB Cl1 O4SB 88.6(8)
O2S Cl1 O4SB 121.2(5)
O4S Cl1 O4SB 30.5(5)
O1S Cl1 O4SB 117.5(6)
O3S Cl1 O4SB 88.0(6)
O2SB Cl1 O4SB 149.4(7)
O3SB Cl1 O4SB 77.1(9)
O1SB Cl1 O4SC 117.8(8)
O2S Cl1 O4SC 92.8(4)
O4S Cl1 O4SC 21.4(4)
O1S Cl1 O4SC 99.6(4)
O3S Cl1 O4SC 139.0(5)
O2SB Cl1 O4SC 100.9(6)
O3SB Cl1 O4SC 109.4(8)
O4SB Cl1 O4SC 51.0(6)
O1SB O1S Cl1 58.8(7)
O1SB O1S O2SB 104.0(9)
Cl1 O1S O2SB 53.1(5)
O1S O1SB O3S 122.6(13)
O1S O1SB Cl1 66.4(8)
O3S O1SB Cl1 66.7(8)
O2SB O2S Cl1 75.4(9)
O2SB O2S O3SB 121.1(11)
Cl1 O2S O3SB 54.9(6)
O2S O2SB Cl1 66.5(9)
O2S O2SB O1S 118.8(12)
Cl1 O2SB O1S 52.4(5)
O3SB O3S O1SB 122.8(13)
O3SB O3S Cl1 66.3(10)
O1SB O3S Cl1 58.5(8)
O3S O3SB Cl1 64.5(9)
O3S O3SB O2S 101.7(13)
Cl1 O3SB O2S 50.2(6)
O4SC O4S O4SB 160(2)
O4SC O4S Cl1 95.8(14)
O4SB O4S Cl1 80.3(12)
O4S O4SB O4SC 8.7(10)
O4S O4SB Cl1 69.2(12)
O4SC O4SB Cl1 68.0(7)
O4S O4SC O4SB 11.6(13)
O4S O4SC Cl1 62.8(12)
O4SB O4SC Cl1 60.9(7)
O6S Cl2 O8S 109.85(19)
O6S Cl2 O5S 110.54(17)
O8S Cl2 O5S 110.0(2)
O6S Cl2 O7S 109.33(19)
O8S Cl2 O7S 109.6(2)
O5S Cl2 O7S 107.42(19)

loop_
_geom_bond_atom_site_label_1
_geom_bond_atom_site_label_2
_geom_bond_distance
Ni1 O4 2.038(2)
Ni1 N3 2.047(3)
Ni1 O1 2.061(2)
Ni1 N4 2.110(3)
Ni1 O5 2.123(2)
Ni1 N1 2.222(3)
Ni2 O3 2.003(2)
Ni2 N5 2.046(3)
Ni2 N6 2.073(3)
Ni2 O1 2.093(2)
Ni2 N2 2.134(3)
Ni2 O2 2.179(2)
Ni2 C25 2.491(3)
N1 C1 1.326(4)
N1 C7 1.384(4)
N2 C6 1.332(4)
N2 C7 1.374(4)
N3 C9 1.461(5)
N3 C10 1.477(5)
N4 C16 1.331(4)
N4 C12 1.362(4)
N5 C17 1.467(4)
N5 C18 1.491(4)
N6 C24 1.345(4)
N6 C20 1.350(4)
C1 C2 1.410(5)
C1 C9 1.513(5)
C2 C3 1.343(6)
C3 C8 1.414(5)
C4 C5 1.352(6)
C4 C8 1.404(5)
C5 C6 1.396(5)
C6 C17 1.514(5)
C7 C8 1.419(5)
C10 C11 1.504(5)
C11 C12 1.504(5)
C12 C13 1.378(5)
C13 C14 1.395(6)
C14 C15 1.381(6)
C15 C16 1.378(5)
C18 C19 1.516(5)
C19 C20 1.510(5)
C20 C21 1.382(5)
C21 C22 1.382(5)
C22 C23 1.373(5)
C23 C24 1.370(5)
C25 O2 1.245(4)
C25 O1 1.295(4)
C25 C26 1.503(5)
C27 O3 1.255(4)
C27 O4 1.271(4)
C27 C28 1.517(5)
C29 O5 1.421(4)
Cl1 O1SB 1.343(16)
Cl1 O2S 1.379(5)
Cl1 O4S 1.398(6)
Cl1 O1S 1.440(5)
Cl1 O3S 1.447(6)
Cl1 O2SB 1.455(13)
Cl1 O3SB 1.468(19)
Cl1 O4SB 1.474(13)
Cl1 O4SC 1.563(10)
O1S O1SB 1.284(15)
O1S O2SB 1.752(14)
O1SB O3S 1.287(15)
O2S O2SB 0.926(12)
O2S O3SB 1.732(19)
O3S O3SB 1.212(18)
O4S O4SC 0.573(10)
O4S O4SB 0.758(13)
O4SB O4SC 1.311(17)
Cl2 O6S 1.432(3)
Cl2 O8S 1.434(3)
Cl2 O5S 1.435(3)
Cl2 O7S 1.447(3)
O9S C1S 1.442(6)
O10S C2S 1.402(7)
